data_7063853
loop_
_publ_author_name
'Zou, Jia'
'Zhang, Li'
'Chen, Zhengguo'
'Li, Haoran'
'Zhou, Qianzai'
'Wang, Xinyu'
'Huang, Ming'
'Yu, SiJia'
'Yang, Haijun'

_publ_section_title
;
 A novel pentazolate with a delocalized cation and its cocrystal
;
_journal_issue 25
_journal_name_full 'New Journal of Chemistry'
_journal_page_first 10922
_journal_page_last 10927
_journal_paper_doi 10.1039/D5NJ00733J
_journal_volume 49
_journal_year 2025
_chemical_formula_moiety '2(C7 H12 N9 O6), N O3, N5'
_chemical_formula_sum 'C14 H24 N24 O15'
_chemical_formula_weight 768.57
_space_group_crystal_system orthorhombic
_space_group_IT_number 61
_space_group_name_Hall '-P 2ac 2ab'
_space_group_name_H-M_alt 'P b c a'
_atom_sites_solution_hydrogens difmap
_atom_sites_solution_primary dual
_audit_creation_date 2024-11-18
_audit_creation_method
;
Olex2 1.2
(compiled 2018.05.29 svn.r3508 for OlexSys, GUI svn.r5506)
;
_audit_update_record
;
2025-04-18 deposited with the CCDC.	2025-05-21 downloaded from the CCDC.
;
_cell_angle_alpha 90
_cell_angle_beta 90
_cell_angle_gamma 90
_cell_formula_units_Z 8
_cell_length_a 11.917(4)
_cell_length_b 16.287(6)
_cell_length_c 30.181(10)
_cell_measurement_reflns_used 9466
_cell_measurement_temperature 273(2)
_cell_measurement_theta_max 25.18
_cell_measurement_theta_min 2.50
_cell_volume 5858(4)
_computing_cell_refinement 'SAINT V8.40B (?, 2016)'
_computing_data_collection 'Bruker APEX-II CCD'
_computing_data_reduction 'SAINT V8.40B (?, 2016)'
_computing_molecular_graphics 'Olex2 (Dolomanov et al., 2009)'
_computing_publication_material 'Olex2 (Dolomanov et al., 2009)'
_computing_structure_refinement 'ShelXL (Sheldrick, 2015)'
_computing_structure_solution 'ShelXT (Sheldrick, 2015)'
_diffrn_ambient_temperature 273.15
_diffrn_measured_fraction_theta_full 0.994
_diffrn_measured_fraction_theta_max 0.994
_diffrn_measurement_device_type 'Bruker APEX-II CCD'
_diffrn_measurement_method '\f and \w scans'
_diffrn_radiation_type MoK\a
_diffrn_radiation_wavelength 0.71073
_diffrn_reflns_av_R_equivalents 0.0996
_diffrn_reflns_av_unetI/netI 0.0246
_diffrn_reflns_Laue_measured_fraction_full 0.994
_diffrn_reflns_Laue_measured_fraction_max 0.994
_diffrn_reflns_limit_h_max 11
_diffrn_reflns_limit_h_min -11
_diffrn_reflns_limit_k_max 16
_diffrn_reflns_limit_k_min -16
_diffrn_reflns_limit_l_max 30
_diffrn_reflns_limit_l_min -30
_diffrn_reflns_number 89540
_diffrn_reflns_point_group_measured_fraction_full 0.994
_diffrn_reflns_point_group_measured_fraction_max 0.994
_diffrn_reflns_theta_full 20.895
_diffrn_reflns_theta_max 20.895
_diffrn_reflns_theta_min 2.501
_diffrn_standards_number 0
_exptl_absorpt_coefficient_mu 0.155
_exptl_absorpt_correction_type none
_exptl_crystal_colour 'clear whiteish colourless'
_exptl_crystal_colour_lustre clear
_exptl_crystal_colour_modifier whiteish
_exptl_crystal_colour_primary colourless
_exptl_crystal_density_diffrn 1.743
_exptl_crystal_description prism
_exptl_crystal_F_000 3168
_exptl_crystal_size_max 0.6
_exptl_crystal_size_mid 0.2
_exptl_crystal_size_min 0.1
_refine_diff_density_max 0.660
_refine_diff_density_min -0.355
_refine_diff_density_rms 0.058
_refine_ls_extinction_method none
_refine_ls_goodness_of_fit_ref 1.093
_refine_ls_hydrogen_treatment refall
_refine_ls_matrix_type full
_refine_ls_number_parameters 574
_refine_ls_number_reflns 3077
_refine_ls_number_restraints 1
_refine_ls_restrained_S_all 1.099
_refine_ls_R_factor_all 0.0722
_refine_ls_R_factor_gt 0.0603
_refine_ls_shift/su_max 0.000
_refine_ls_shift/su_mean 0.000
_refine_ls_structure_factor_coef Fsqd
_refine_ls_weighting_details 'w=1/[\s^2^(Fo^2^)+(0.0881P)^2^+9.8726P] where P=(Fo^2^+2Fc^2^)/3'
_refine_ls_weighting_scheme calc
_refine_ls_wR_factor_gt 0.1592
_refine_ls_wR_factor_ref 0.1700
_reflns_Friedel_coverage 0.000
_reflns_number_gt 2531
_reflns_number_total 3077
_reflns_threshold_expression 'I > 2\s(I)'
_cod_data_source_file d5nj00733j2.cif
_cod_data_source_block aa
_cod_depositor_comments 'Adding full bibliography for 7063853--7063854.cif.'
_cod_original_cell_volume 5858(3)
_cod_database_code 7063853
_shelx_shelxl_version_number 2018/3
_shelx_space_group_comment
;
The symmetry employed for this shelxl refinement is uniquely defined
by the following loop, which should always be used as a source of
symmetry information in preference to the above space-group names.
They are only intended as comments.
;
_olex2_refinement_description
;
1. Rigid bond restraints
 O11, N19
 with sigma for 1-2 distances of 0.005 and sigma for 1-3 distances of 0.01
;
_olex2_submission_special_instructions 'No special instructions were received'

loop_
_space_group_symop_operation_xyz
'x, y, z'
'-x+1/2, -y, z+1/2'
'-x, y+1/2, -z+1/2'
'x+1/2, -y+1/2, -z'
'-x, -y, -z'
'x-1/2, y, -z-1/2'
'x, -y-1/2, z-1/2'
'-x-1/2, y-1/2, z'

loop_
_atom_site_label
_atom_site_type_symbol
_atom_site_fract_x
_atom_site_fract_y
_atom_site_fract_z
_atom_site_U_iso_or_equiv
_atom_site_adp_type
_atom_site_occupancy
_atom_site_site_symmetry_order
_atom_site_calc_flag
_atom_site_refinement_flags_posn
_atom_site_refinement_flags_adp
_atom_site_refinement_flags_occupancy
_atom_site_disorder_assembly
_atom_site_disorder_group
N001 N 0.8466(3) 0.6836(2) 0.57880(12) 0.0395(10) Uani 1 1 d . . . . .
N8 N 0.1507(3) 0.3657(2) 0.69661(11) 0.0369(9) Uani 1 1 d . . . . .
N14 N 0.2016(3) 0.4956(2) 0.67172(12) 0.0397(10) Uani 1 1 d . . . . .
N11 N 0.1696(3) 0.4730(2) 0.74666(12) 0.0379(9) Uani 1 1 d . . . . .
N9 N 0.0742(3) 0.3510(2) 0.77027(12) 0.0414(10) Uani 1 1 d . . . . .
O5 O -0.0672(3) 0.4328(3) 0.79186(13) 0.0681(11) Uani 1 1 d . . . . .
O6 O -0.1056(3) 0.3232(2) 0.75426(13) 0.0673(11) Uani 1 1 d . . . . .
N20 N 0.6536(3) 0.6917(2) 0.56836(12) 0.0420(10) Uani 1 1 d . . . . .
N17 N 0.7534(3) 0.5834(2) 0.53771(12) 0.0446(10) Uani 1 1 d . . . . .
O10 O 0.7651(4) 0.7149(2) 0.68911(13) 0.0734(12) Uani 1 1 d . . . . .
N10 N -0.0409(3) 0.3720(3) 0.77146(14) 0.0495(11) Uani 1 1 d . . . . .
N12 N 0.1776(3) 0.6114(2) 0.72010(13) 0.0467(10) Uani 1 1 d . . . . .
O4 O 0.0016(4) 0.6296(2) 0.74664(17) 0.0800(13) Uani 1 1 d . . . . .
O9 O 0.5952(4) 0.7211(3) 0.66348(13) 0.0755(12) Uani 1 1 d . . . . .
N21 N 0.7368(3) 0.7764(2) 0.62371(12) 0.0458(10) Uani 1 1 d . . . . .
N22 N 0.6961(5) 0.7330(2) 0.66126(14) 0.0527(11) Uani 1 1 d . . . . .
N7 N 0.2247(3) 0.3807(2) 0.62352(13) 0.0510(11) Uani 1 1 d . . . . .
O13 O -0.1941(3) 0.5310(3) 0.64598(13) 0.0774(12) Uani 1 1 d . . . . .
N13 N 0.0604(4) 0.6298(2) 0.7137(2) 0.0582(12) Uani 1 1 d . . . . .
N24 N -0.1160(4) 0.4820(3) 0.65396(16) 0.0583(12) Uani 1 1 d . . . . .
N18 N 0.9520(3) 0.5917(3) 0.53290(14) 0.0541(11) Uani 1 1 d . . . . .
O14 O -0.0639(4) 0.4496(3) 0.62282(15) 0.0934(14) Uani 1 1 d . . . . .
C4 C 0.1744(3) 0.4446(3) 0.70503(15) 0.0335(11) Uani 1 1 d . . . . .
O3 O 0.0314(4) 0.6467(3) 0.67655(17) 0.0898(14) Uani 1 1 d . . . . .
N19 N 0.9707(4) 0.6344(4) 0.4930(2) 0.0709(14) Uani 1 1 d . U . . .
O15 O -0.0902(4) 0.4656(3) 0.69248(15) 0.0921(14) Uani 1 1 d . . . . .
N16 N 0.5567(3) 0.5654(3) 0.55174(17) 0.0637(13) Uani 1 1 d . . . . .
C11 C 0.7522(4) 0.6530(3) 0.56150(14) 0.0363(11) Uani 1 1 d . . . . .
O12 O 0.9396(4) 0.6039(3) 0.45914(16) 0.0971(16) Uani 1 1 d . . . . .
N15 N 0.5681(5) 0.5193(4) 0.5926(2) 0.0807(16) Uani 1 1 d . . . . .
C3 C 0.1519(5) 0.4159(3) 0.78361(17) 0.0447(12) Uani 1 1 d . . . . .
C2 C 0.1118(5) 0.3083(3) 0.73080(18) 0.0447(13) Uani 1 1 d . . . . .
C7 C 0.2000(6) 0.5586(3) 0.75760(19) 0.0504(13) Uani 1 1 d . . . . .
O8 O 0.6183(5) 0.4545(3) 0.5894(2) 0.1165(19) Uani 1 1 d . . . . .
O7 O 0.5238(5) 0.5482(4) 0.62500(19) 0.1123(18) Uani 1 1 d . . . . .
C9 C 0.6579(5) 0.7750(3) 0.58693(18) 0.0495(13) Uani 1 1 d . . . . .
C6 C 0.2330(5) 0.5822(3) 0.6810(2) 0.0519(14) Uani 1 1 d . . . . .
C10 C 0.8489(5) 0.7540(4) 0.6095(2) 0.0529(14) Uani 1 1 d . . . . .
C14 C 0.8584(5) 0.5361(3) 0.5326(2) 0.0552(14) Uani 1 1 d . . . . .
C5 C 0.2060(7) 0.4678(3) 0.62539(18) 0.0536(14) Uani 1 1 d . . . . .
C1 C 0.1495(6) 0.3349(4) 0.65076(18) 0.0581(15) Uani 1 1 d . . . . .
C13 C 0.9560(5) 0.6410(4) 0.5722(2) 0.0573(15) Uani 1 1 d . . . . .
N1 N 0.2185(6) 0.1523(6) 0.5054(2) 0.104(2) Uani 1 1 d . . . . .
N3 N 0.2466(5) 0.1532(6) 0.5742(2) 0.0977(18) Uani 1 1 d . . . . .
C8 C 0.5443(5) 0.6527(4) 0.5584(3) 0.0671(18) Uani 1 1 d . . . . .
O11 O 1.0192(5) 0.6975(4) 0.4974(2) 0.130(2) Uani 1 1 d . U . . .
C15 C 0.6475(5) 0.5493(5) 0.5206(2) 0.0713(18) Uani 1 1 d . . . . .
N5 N 0.2227(6) 0.2284(6) 0.5192(3) 0.118(2) Uani 1 1 d . . . . .
N2 N 0.2431(6) 0.1093(5) 0.5408(4) 0.113(2) Uani 1 1 d . . . . .
N4 N 0.2381(7) 0.2288(6) 0.5597(4) 0.132(3) Uani 1 1 d . . . . .
N6 N 0.3354(5) 0.3538(4) 0.6222(2) 0.0833(16) Uani 1 1 d . . . . .
O1 O 0.3961(5) 0.3916(4) 0.6008(2) 0.135(2) Uani 1 1 d . . . . .
O2 O 0.3597(5) 0.2907(4) 0.6407(2) 0.132(2) Uani 1 1 d . . . . .
H10A H 0.877(5) 0.802(4) 0.5944(19) 0.073(17) Uiso 1 1 d . . . . .
H9A H 0.581(5) 0.791(3) 0.5967(17) 0.067(16) Uiso 1 1 d . . . . .
H3A H 0.125(4) 0.447(3) 0.8091(16) 0.041(12) Uiso 1 1 d . . . . .
H9B H 0.688(4) 0.811(3) 0.5670(16) 0.042(14) Uiso 1 1 d . . . . .
H2A H 0.058(4) 0.280(3) 0.7185(16) 0.048(15) Uiso 1 1 d . . . . .
H2B H 0.173(5) 0.270(3) 0.7399(16) 0.057(14) Uiso 1 1 d . . . . .
H7A H 0.153(4) 0.569(3) 0.7850(18) 0.054(14) Uiso 1 1 d . . . . .
H7B H 0.275(5) 0.557(3) 0.7652(16) 0.051(15) Uiso 1 1 d . . . . .
H1A H 0.171(5) 0.278(4) 0.650(2) 0.09(2) Uiso 1 1 d . . . . .
H14A H 0.869(5) 0.495(3) 0.558(2) 0.073(17) Uiso 1 1 d . . . . .
H1B H 0.068(5) 0.346(3) 0.636(2) 0.083(18) Uiso 1 1 d . . . . .
H5A H 0.263(5) 0.497(4) 0.6108(19) 0.070(18) Uiso 1 1 d . . . . .
H6A H 0.315(5) 0.583(3) 0.6845(17) 0.067(16) Uiso 1 1 d . . . . .
H10B H 0.892(4) 0.743(3) 0.6328(19) 0.055(16) Uiso 1 1 d . . . . .
H14B H 0.850(4) 0.512(3) 0.505(2) 0.062(16) Uiso 1 1 d . . . . .
H5B H 0.139(5) 0.479(3) 0.6144(17) 0.056(17) Uiso 1 1 d . . . . .
H3B H 0.217(5) 0.387(3) 0.7930(18) 0.072(17) Uiso 1 1 d . . . . .
H13A H 1.008(5) 0.689(4) 0.5684(17) 0.068(16) Uiso 1 1 d . . . . .
H13B H 0.969(5) 0.610(4) 0.596(2) 0.08(2) Uiso 1 1 d . . . . .
H8A H 0.489(7) 0.658(5) 0.588(3) 0.13(3) Uiso 1 1 d . . . . .
H15A H 0.665(5) 0.492(4) 0.511(2) 0.10(2) Uiso 1 1 d . . . . .
H8B H 0.519(4) 0.678(3) 0.5380(17) 0.046(17) Uiso 1 1 d . . . . .
H6B H 0.219(4) 0.611(3) 0.6565(19) 0.062(17) Uiso 1 1 d . . . . .
H15B H 0.631(6) 0.581(4) 0.493(2) 0.11(3) Uiso 1 1 d . . . . .

loop_
_atom_site_aniso_label
_atom_site_aniso_U_11
_atom_site_aniso_U_22
_atom_site_aniso_U_33
_atom_site_aniso_U_23
_atom_site_aniso_U_13
_atom_site_aniso_U_12
N001 0.033(2) 0.042(2) 0.043(2) 0.0002(19) 0.0033(18) 0.0065(18)
N8 0.042(2) 0.033(2) 0.036(2) -0.0022(18) 0.0011(17) -0.0024(17)
N14 0.045(2) 0.038(2) 0.036(2) -0.0013(19) -0.0019(18) 0.0007(18)
N11 0.042(2) 0.034(2) 0.037(2) 0.0022(19) -0.0071(17) -0.0013(17)
N9 0.033(2) 0.047(2) 0.045(2) 0.001(2) 0.0015(18) -0.0024(18)
O5 0.056(2) 0.080(3) 0.068(3) -0.014(2) 0.0105(19) 0.013(2)
O6 0.039(2) 0.077(3) 0.085(3) 0.002(2) -0.002(2) -0.013(2)
N20 0.033(2) 0.050(2) 0.043(2) -0.0011(19) -0.0025(17) 0.0037(19)
N17 0.040(2) 0.047(3) 0.047(2) -0.010(2) 0.0019(19) 0.0018(19)
O10 0.103(3) 0.066(3) 0.051(2) 0.001(2) -0.017(2) 0.000(2)
N10 0.040(3) 0.063(3) 0.046(3) 0.005(2) 0.004(2) -0.005(2)
N12 0.055(3) 0.036(2) 0.049(3) 0.001(2) -0.013(2) 0.0004(19)
O4 0.072(3) 0.073(3) 0.094(3) -0.024(2) 0.009(3) 0.010(2)
O9 0.066(3) 0.097(3) 0.064(3) -0.004(2) 0.021(2) -0.009(2)
N21 0.052(3) 0.045(2) 0.041(2) 0.003(2) 0.001(2) 0.0016(19)
N22 0.074(4) 0.048(3) 0.036(3) -0.007(2) 0.000(3) 0.004(2)
N7 0.052(3) 0.054(3) 0.047(2) -0.001(2) 0.011(2) 0.009(2)
O13 0.065(3) 0.100(3) 0.067(3) 0.006(2) 0.006(2) 0.024(3)
N13 0.065(3) 0.039(2) 0.071(4) -0.006(2) -0.010(3) 0.005(2)
N24 0.053(3) 0.072(3) 0.050(3) 0.006(3) 0.011(3) -0.006(3)
N18 0.044(3) 0.066(3) 0.052(3) 0.001(2) 0.011(2) 0.008(2)
O14 0.094(3) 0.116(4) 0.071(3) -0.011(3) 0.017(3) 0.032(3)
C4 0.025(2) 0.041(3) 0.035(3) 0.002(2) -0.004(2) 0.002(2)
O3 0.090(3) 0.093(3) 0.087(3) 0.026(3) -0.035(3) 0.020(2)
N19 0.057(3) 0.083(4) 0.073(4) 0.007(4) 0.017(3) 0.026(3)
O15 0.080(3) 0.139(4) 0.057(3) 0.028(3) 0.004(2) 0.020(3)
N16 0.042(3) 0.070(3) 0.080(4) -0.014(3) -0.003(2) -0.002(2)
C11 0.028(3) 0.045(3) 0.036(3) 0.007(2) 0.003(2) -0.002(2)
O12 0.127(4) 0.116(4) 0.049(3) -0.009(3) 0.009(3) 0.034(3)
N15 0.068(4) 0.067(4) 0.107(5) 0.008(4) 0.002(3) -0.021(3)
C3 0.045(3) 0.049(3) 0.041(3) 0.001(3) -0.005(3) -0.002(3)
C2 0.043(3) 0.038(3) 0.053(3) 0.000(3) -0.001(3) -0.005(3)
C7 0.059(4) 0.043(3) 0.050(4) -0.003(3) -0.015(3) -0.002(3)
O8 0.104(4) 0.065(3) 0.181(6) 0.022(3) 0.011(4) -0.006(3)
O7 0.122(4) 0.115(4) 0.100(4) -0.003(3) 0.037(3) -0.029(3)
C9 0.052(4) 0.051(3) 0.046(3) 0.002(3) 0.004(3) 0.012(3)
C6 0.058(4) 0.044(3) 0.053(4) 0.004(3) 0.004(3) -0.006(3)
C10 0.047(3) 0.050(3) 0.062(4) -0.004(3) 0.000(3) -0.003(3)
C14 0.054(4) 0.055(3) 0.057(4) -0.013(3) -0.002(3) 0.010(3)
C5 0.072(4) 0.048(4) 0.041(3) 0.002(3) 0.002(3) 0.003(3)
C1 0.081(4) 0.047(3) 0.046(3) -0.005(3) 0.003(3) -0.009(3)
C13 0.043(3) 0.065(4) 0.064(4) -0.008(4) 0.002(3) 0.003(3)
N1 0.120(5) 0.097(5) 0.096(5) -0.010(5) 0.022(4) -0.014(4)
N3 0.104(5) 0.106(5) 0.083(5) 0.015(5) -0.018(4) -0.007(4)
C8 0.042(4) 0.069(4) 0.090(5) 0.002(4) -0.016(4) 0.005(3)
O11 0.098(4) 0.140(5) 0.152(5) 0.057(4) 0.019(4) -0.014(3)
C15 0.054(4) 0.088(5) 0.072(4) -0.028(4) -0.011(3) -0.006(3)
N5 0.111(5) 0.141(8) 0.102(6) 0.030(6) 0.018(5) 0.020(5)
N2 0.109(5) 0.114(6) 0.115(6) -0.007(6) 0.008(5) -0.017(4)
N4 0.139(7) 0.116(7) 0.142(8) -0.041(6) -0.034(6) 0.022(5)
N6 0.069(4) 0.091(4) 0.091(4) -0.028(4) -0.002(3) -0.001(4)
O1 0.082(4) 0.153(5) 0.170(6) -0.042(5) 0.031(4) -0.028(4)
O2 0.137(5) 0.101(4) 0.157(5) -0.040(4) -0.064(4) 0.059(4)

loop_
_atom_type_symbol
_atom_type_description
_atom_type_scat_dispersion_real
_atom_type_scat_dispersion_imag
_atom_type_scat_source
C C 0.0033 0.0016 'International Tables Vol C Tables 4.2.6.8 and 6.1.1.4'
H H 0.0000 0.0000 'International Tables Vol C Tables 4.2.6.8 and 6.1.1.4'
N N 0.0061 0.0033 'International Tables Vol C Tables 4.2.6.8 and 6.1.1.4'
O O 0.0106 0.0060 'International Tables Vol C Tables 4.2.6.8 and 6.1.1.4'

loop_
_geom_angle_atom_site_label_1
_geom_angle_atom_site_label_2
_geom_angle_atom_site_label_3
_geom_angle
_geom_angle_site_symmetry_1
_geom_angle_site_symmetry_3
_geom_angle_publ_flag
C11 N001 C10 123.5(4) . . ?
C11 N001 C13 120.8(4) . . ?
C10 N001 C13 115.4(4) . . ?
C4 N8 C2 123.0(4) . . ?
C4 N8 C1 120.5(4) . . ?
C2 N8 C1 116.2(4) . . ?
C4 N14 C6 120.4(4) . . ?
C4 N14 C5 122.0(4) . . ?
C5 N14 C6 117.5(4) . . ?
C4 N11 C3 120.0(4) . . ?
C4 N11 C7 121.7(4) . . ?
C3 N11 C7 117.6(4) . . ?
N10 N9 C3 115.6(4) . . ?
N10 N9 C2 115.9(4) . . ?
C2 N9 C3 112.2(4) . . ?
C11 N20 C9 117.4(4) . . ?
C11 N20 C8 122.3(4) . . ?
C9 N20 C8 120.3(4) . . ?
C11 N17 C14 120.4(4) . . ?
C11 N17 C15 119.8(4) . . ?
C15 N17 C14 119.5(4) . . ?
O5 N10 N9 117.6(4) . . ?
O5 N10 O6 125.8(4) . . ?
O6 N10 N9 116.3(4) . . ?
N13 N12 C7 114.1(5) . . ?
C6 N12 N13 113.9(4) . . ?
C6 N12 C7 111.2(4) . . ?
N22 N21 C9 112.4(4) . . ?
N22 N21 C10 115.2(4) . . ?
C10 N21 C9 111.5(4) . . ?
O10 N22 O9 126.3(5) . . ?
O10 N22 N21 116.2(5) . . ?
O9 N22 N21 117.4(4) . . ?
C1 N7 C5 113.3(5) . . ?
N6 N7 C5 117.3(5) . . ?
N6 N7 C1 116.6(5) . . ?
O4 N13 N12 116.6(5) . . ?
O3 N13 N12 116.8(5) . . ?
O3 N13 O4 126.5(5) . . ?
O14 N24 O13 119.8(5) . . ?
O15 N24 O13 120.4(5) . . ?
O15 N24 O14 119.7(5) . . ?
N19 N18 C14 115.4(5) . . ?
N19 N18 C13 115.2(5) . . ?
C13 N18 C14 112.6(5) . . ?
N8 C4 N14 120.1(4) . . ?
N8 C4 N11 120.0(4) . . ?
N11 C4 N14 119.9(4) . . ?
O12 N19 N18 118.5(6) . . ?
O11 N19 N18 114.2(6) . . ?
O11 N19 O12 127.3(7) . . ?
N15 N16 C15 112.7(5) . . ?
C8 N16 N15 113.6(6) . . ?
C8 N16 C15 110.1(5) . . ?
N001 C11 N20 119.9(4) . . ?
N001 C11 N17 121.0(4) . . ?
N17 C11 N20 119.1(4) . . ?
O8 N15 N16 115.2(7) . . ?
O7 N15 N16 116.4(6) . . ?
O7 N15 O8 128.3(7) . . ?
N9 C3 N11 109.9(4) . . ?
N9 C2 N8 111.7(4) . . ?
N12 C7 N11 109.9(4) . . ?
N21 C9 N20 109.1(4) . . ?
N12 C6 N14 110.8(4) . . ?
N21 C10 N001 111.3(4) . . ?
N18 C14 N17 109.2(4) . . ?
N7 C5 N14 110.3(4) . . ?
N7 C1 N8 111.0(4) . . ?
N18 C13 N001 110.0(4) . . ?
N5 N1 N2 103.7(7) . . ?
N2 N3 N4 105.5(7) . . ?
N16 C8 N20 111.2(5) . . ?
N16 C15 N17 110.0(5) . . ?
N4 N5 N1 109.0(8) . . ?
N3 N2 N1 111.3(7) . . ?
N5 N4 N3 109.7(8) . . ?
O1 N6 N7 116.4(7) . . ?
O1 N6 O2 124.5(7) . . ?
O2 N6 N7 118.9(7) . . ?

loop_
_geom_bond_atom_site_label_1
_geom_bond_atom_site_label_2
_geom_bond_distance
_geom_bond_site_symmetry_2
_geom_bond_publ_flag
N001 C11 1.336(6) . ?
N001 C10 1.476(7) . ?
N001 C13 1.489(6) . ?
N8 C4 1.340(5) . ?
N8 C2 1.467(6) . ?
N8 C1 1.472(6) . ?
N14 C4 1.343(6) . ?
N14 C6 1.487(6) . ?
N14 C5 1.471(6) . ?
N11 C4 1.340(5) . ?
N11 C3 1.467(6) . ?
N11 C7 1.478(6) . ?
N9 N10 1.414(5) . ?
N9 C3 1.462(6) . ?
N9 C2 1.450(6) . ?
O5 N10 1.208(5) . ?
O6 N10 1.223(5) . ?
N20 C11 1.349(6) . ?
N20 C9 1.469(6) . ?
N20 C8 1.480(7) . ?
N17 C11 1.342(6) . ?
N17 C14 1.478(6) . ?
N17 C15 1.472(7) . ?
O10 N22 1.212(5) . ?
N12 N13 1.441(6) . ?
N12 C7 1.446(6) . ?
N12 C6 1.433(7) . ?
O4 N13 1.217(6) . ?
O9 N22 1.220(6) . ?
N21 N22 1.421(6) . ?
N21 C9 1.455(6) . ?
N21 C10 1.450(7) . ?
N7 C5 1.437(7) . ?
N7 C1 1.427(7) . ?
N7 N6 1.390(7) . ?
O13 N24 1.249(6) . ?
N13 O3 1.205(6) . ?
N24 O14 1.244(6) . ?
N24 O15 1.232(6) . ?
N18 N19 1.408(7) . ?
N18 C14 1.437(7) . ?
N18 C13 1.434(7) . ?
N19 O12 1.196(7) . ?
N19 O11 1.186(7) . ?
N16 N15 1.451(7) . ?
N16 C8 1.444(8) . ?
N16 C15 1.457(8) . ?
N15 O8 1.216(7) . ?
N15 O7 1.206(7) . ?
N1 N5 1.309(10) . ?
N1 N2 1.311(9) . ?
N3 N2 1.237(9) . ?
N3 N4 1.310(10) . ?
N5 N4 1.234(10) . ?
N6 O1 1.148(7) . ?
N6 O2 1.205(8) . ?
